data_4324972
loop_
_publ_author_name
'William C. Ewing'
'Patrick J. Carroll'
'Larry G. Sneddon'

_publ_section_title
;
 Syntheses and Surprising Regioselectivity of 5- and 6-Substituted
 Decaboranyl Ethers via the Nucleophilic Attack of Alcohols on 6- and
 5-Halodecaboranes
;
_journal_name_full 'Inorganic Chemistry'
_journal_page_first 4054
_journal_page_last 4064
_journal_paper_doi 10.1021/ic102544v
_journal_volume 50
_journal_year 2011
_chemical_formula_sum 'C4 H18 B10 O'
_chemical_formula_weight 190.28
_space_group_IT_number 2
_symmetry_cell_setting triclinic
_symmetry_Int_Tables_number 2
_symmetry_space_group_name_Hall '-P 1'
_symmetry_space_group_name_H-M 'P -1'
_atom_sites_solution_hydrogens geom
_atom_sites_solution_primary direct
_audit_creation_method SHELXL-97
_cell_angle_alpha 68.796(15)
_cell_angle_beta 86.318(18)
_cell_angle_gamma 77.129(15)
_cell_formula_units_Z 4
_cell_length_a 7.094(3)
_cell_length_b 12.518(5)
_cell_length_c 14.907(6)
_cell_measurement_temperature 143(1)
_cell_volume 1203.0(9)
_computing_data_collection 'Bruker APEX2'
_computing_data_reduction 'Bruker SAINT'
_computing_structure_refinement 'SHELXL-97 (Sheldrick, 2008)'
_computing_structure_solution 'SHELXS-97 (Sheldrick, 2008)'
_diffrn_ambient_temperature 143(1)
_diffrn_measured_fraction_theta_full 0.990
_diffrn_measured_fraction_theta_max 0.990
_diffrn_measurement_device 'CCD Area Detector'
_diffrn_measurement_device_type 'Bruker APEXII'
_diffrn_measurement_method 'phi and omega scans'
_diffrn_radiation_monochromator graphite
_diffrn_radiation_source 'sealed tube'
_diffrn_radiation_type MoK\a
_diffrn_radiation_wavelength 0.71073
_diffrn_reflns_av_R_equivalents 0.0215
_diffrn_reflns_av_sigmaI/netI 0.0309
_diffrn_reflns_limit_h_max 8
_diffrn_reflns_limit_h_min -8
_diffrn_reflns_limit_k_max 14
_diffrn_reflns_limit_k_min -14
_diffrn_reflns_limit_l_max 17
_diffrn_reflns_limit_l_min -17
_diffrn_reflns_number 30153
_diffrn_reflns_theta_full 25.13
_diffrn_reflns_theta_max 25.13
_diffrn_reflns_theta_min 1.86
_exptl_absorpt_coefficient_mu 0.052
_exptl_absorpt_correction_T_max 0.7452
_exptl_absorpt_correction_T_min 0.6885
_exptl_absorpt_correction_type multi-scan
_exptl_absorpt_process_details '(SADABS; Sheldrick, 2007)'
_exptl_crystal_density_diffrn 1.051
_exptl_crystal_F_000 400
_exptl_crystal_size_max 0.42
_exptl_crystal_size_mid 0.25
_exptl_crystal_size_min 0.15
_refine_diff_density_max 0.294
_refine_diff_density_min -0.252
_refine_diff_density_rms 0.036
_refine_ls_extinction_method none
_refine_ls_goodness_of_fit_ref 1.042
_refine_ls_hydrogen_treatment mixed
_refine_ls_matrix_type full
_refine_ls_number_parameters 394
_refine_ls_number_reflns 4260
_refine_ls_number_restraints 0
_refine_ls_restrained_S_all 1.042
_refine_ls_R_factor_all 0.0464
_refine_ls_R_factor_gt 0.0416
_refine_ls_shift/su_max 0.046
_refine_ls_shift/su_mean 0.001
_refine_ls_structure_factor_coef Fsqd
_refine_ls_weighting_details 'calc w=1/[\s^2^(Fo^2^)+(0.0703P)^2^+0.3748P] where P=(Fo^2^+2Fc^2^)/3'
_refine_ls_weighting_scheme calc
_refine_ls_wR_factor_gt 0.1176
_refine_ls_wR_factor_ref 0.1210
_reflns_number_gt 3945
_reflns_number_total 4260
_reflns_threshold_expression >2sigma(I)
_cod_data_source_file ic102544v_si_001_5.cif
_cod_data_source_block UP3369
_cod_original_cell_volume 1202.9(9)
_cod_original_sg_symbol_H-M 'P -1 '
_cod_database_code 4324972

loop_
_symmetry_equiv_pos_as_xyz
'x, y, z'
'-x, -y, -z'

loop_
_atom_site_label
_atom_site_type_symbol
_atom_site_fract_x
_atom_site_fract_y
_atom_site_fract_z
_atom_site_U_iso_or_equiv
_atom_site_adp_type
_atom_site_occupancy
_atom_site_symmetry_multiplicity
_atom_site_calc_flag
_atom_site_refinement_flags
B1 B 0.65974(19) 0.65109(12) 0.61494(10) 0.0236(3) Uani 1 1 d .
B2 B 0.8810(2) 0.65582(13) 0.66346(10) 0.0266(3) Uani 1 1 d .
B3 B 0.7080(2) 0.78652(13) 0.60917(11) 0.0278(3) Uani 1 1 d .
B4 B 0.5547(2) 0.78373(13) 0.52030(11) 0.0281(3) Uani 1 1 d .
B5 B 0.87679(19) 0.56347(12) 0.59428(10) 0.0227(3) Uani 1 1 d .
B6 B 1.0684(2) 0.63853(13) 0.58666(11) 0.0274(3) Uani 1 1 d .
B7 B 0.9508(2) 0.78352(13) 0.58045(11) 0.0304(3) Uani 1 1 d .
B8 B 0.7376(2) 0.86854(13) 0.48769(12) 0.0322(3) Uani 1 1 d .
B9 B 0.6779(2) 0.79338(14) 0.41541(11) 0.0318(3) Uani 1 1 d .
B10 B 0.6550(2) 0.65435(13) 0.49691(10) 0.0261(3) Uani 1 1 d .
O1 O 0.91902(11) 0.44284(7) 0.61992(6) 0.0259(2) Uani 1 1 d .
C1 C 0.77217(18) 0.38108(11) 0.66769(10) 0.0271(3) Uani 1 1 d .
C2 C 0.81578(17) 0.26145(11) 0.66797(9) 0.0271(3) Uani 1 1 d .
C3 C 0.82816(18) 0.16328(11) 0.67265(9) 0.0297(3) Uani 1 1 d .
C4 C 0.8403(2) 0.04334(12) 0.67781(12) 0.0442(4) Uani 1 1 d .
H4a H 0.7339 0.0142 0.7140 0.066 Uiso 1 1 calc R
H4b H 0.9598 -0.0054 0.7089 0.066 Uiso 1 1 calc R
H4c H 0.8350 0.0423 0.6140 0.066 Uiso 1 1 calc R
B1' B 0.8312(2) 0.73601(12) 0.10940(11) 0.0281(3) Uani 1 1 d .
B2' B 0.6108(2) 0.70160(13) 0.16583(11) 0.0296(3) Uani 1 1 d .
B3' B 0.7572(2) 0.60927(13) 0.11124(12) 0.0360(4) Uani 1 1 d .
B4' B 0.9031(2) 0.67902(14) 0.01561(13) 0.0375(4) Uani 1 1 d .
B5' B 0.62582(19) 0.84985(12) 0.09168(10) 0.0237(3) Uani 1 1 d .
B6' B 0.4162(2) 0.79164(13) 0.09222(10) 0.0280(3) Uani 1 1 d .
B7' B 0.5080(2) 0.64718(13) 0.09006(11) 0.0336(3) Uani 1 1 d .
B8' B 0.6983(2) 0.62992(14) -0.00680(13) 0.0378(4) Uani 1 1 d .
B9' B 0.7645(2) 0.76165(15) -0.08630(12) 0.0371(4) Uani 1 1 d .
B10' B 0.8208(2) 0.83136(13) -0.01102(11) 0.0305(3) Uani 1 1 d .
O1' O 0.60640(12) 0.94824(7) 0.11600(6) 0.0270(2) Uani 1 1 d .
C1' C 0.77681(18) 0.97213(11) 0.14446(10) 0.0282(3) Uani 1 1 d .
C2' C 0.73110(18) 1.08315(11) 0.16079(9) 0.0273(3) Uani 1 1 d .
C3' C 0.71188(18) 1.17147(12) 0.17665(9) 0.0299(3) Uani 1 1 d .
C4' C 0.6901(2) 1.27994(14) 0.19574(12) 0.0445(4) Uani 1 1 d .
H4a' H 0.7416 1.2624 0.2587 0.067 Uiso 1 1 calc R
H4b' H 0.5555 1.3170 0.1926 0.067 Uiso 1 1 calc R
H4c' H 0.7589 1.3318 0.1485 0.067 Uiso 1 1 calc R
H1 H 0.567(2) 0.6011(13) 0.6651(10) 0.032(4) Uiso 1 1 d .
H2 H 0.906(2) 0.6224(14) 0.7407(11) 0.038(4) Uiso 1 1 d .
H3 H 0.643(2) 0.8365(14) 0.6527(11) 0.040(4) Uiso 1 1 d .
H4 H 0.402(2) 0.8205(13) 0.5199(11) 0.036(4) Uiso 1 1 d .
H5 H 1.217(2) 0.5975(13) 0.6034(11) 0.037(4) Uiso 1 1 d .
H7 H 1.031(2) 0.8389(13) 0.5972(11) 0.037(4) Uiso 1 1 d .
H8 H 0.709(2) 0.9636(15) 0.4592(12) 0.048(5) Uiso 1 1 d .
H9 H 0.630(2) 0.8307(13) 0.3431(12) 0.037(4) Uiso 1 1 d .
H10 H 0.583(2) 0.5974(13) 0.4773(11) 0.037(4) Uiso 1 1 d .
H56 H 1.004(2) 0.5988(12) 0.5291(10) 0.031(4) Uiso 1 1 d .
H67 H 1.056(2) 0.7387(15) 0.5250(12) 0.047(5) Uiso 1 1 d .
H89 H 0.831(3) 0.8321(15) 0.4246(12) 0.050(5) Uiso 1 1 d .
H910 H 0.773(2) 0.6868(13) 0.4334(10) 0.032(4) Uiso 1 1 d .
H1a H 0.652(2) 0.4219(13) 0.6348(10) 0.028(3) Uiso 1 1 d .
H1b H 0.760(2) 0.3802(13) 0.7322(12) 0.032(4) Uiso 1 1 d .
H1' H 0.940(2) 0.7384(13) 0.1546(11) 0.036(4) Uiso 1 1 d .
H2' H 0.601(2) 0.6704(14) 0.2440(12) 0.042(4) Uiso 1 1 d .
H3' H 0.809(3) 0.5216(17) 0.1558(14) 0.058(5) Uiso 1 1 d .
H4' H 1.053(3) 0.6391(15) 0.0089(12) 0.048(5) Uiso 1 1 d .
H6' H 0.274(2) 0.8239(13) 0.1138(11) 0.038(4) Uiso 1 1 d .
H7' H 0.412(2) 0.5847(14) 0.1130(11) 0.042(4) Uiso 1 1 d .
H8' H 0.705(3) 0.5588(16) -0.0338(12) 0.050(5) Uiso 1 1 d .
H9' H 0.796(3) 0.7815(15) -0.1608(14) 0.052(5) Uiso 1 1 d .
H10' H 0.901(2) 0.9025(14) -0.0380(11) 0.038(4) Uiso 1 1 d .
H56' H 0.485(2) 0.8744(13) 0.0307(10) 0.033(4) Uiso 1 1 d .
H67' H 0.409(2) 0.7401(14) 0.0344(11) 0.040(4) Uiso 1 1 d .
H89' H 0.607(2) 0.7208(14) -0.0694(12) 0.043(4) Uiso 1 1 d .
H910' H 0.695(2) 0.8584(14) -0.0716(12) 0.043(4) Uiso 1 1 d .
H1a' H 0.870(2) 0.9757(13) 0.0936(11) 0.032(4) Uiso 1 1 d .
H1b' H 0.827(2) 0.9077(14) 0.2053(12) 0.038(4) Uiso 1 1 d .

loop_
_atom_site_aniso_label
_atom_site_aniso_U_11
_atom_site_aniso_U_22
_atom_site_aniso_U_33
_atom_site_aniso_U_23
_atom_site_aniso_U_13
_atom_site_aniso_U_12
B1 0.0203(6) 0.0252(7) 0.0281(7) -0.0138(6) 0.0024(5) -0.0036(5)
B2 0.0258(7) 0.0290(7) 0.0294(7) -0.0156(6) -0.0024(5) -0.0049(6)
B3 0.0263(7) 0.0266(7) 0.0357(8) -0.0180(6) 0.0015(6) -0.0044(6)
B4 0.0222(7) 0.0272(7) 0.0347(8) -0.0128(6) -0.0014(6) -0.0014(5)
B5 0.0206(6) 0.0243(7) 0.0260(7) -0.0120(5) 0.0018(5) -0.0055(5)
B6 0.0213(7) 0.0271(7) 0.0367(8) -0.0142(6) -0.0017(6) -0.0053(5)
B7 0.0275(7) 0.0287(7) 0.0412(8) -0.0186(6) -0.0009(6) -0.0076(6)
B8 0.0300(7) 0.0244(7) 0.0411(8) -0.0111(6) 0.0007(6) -0.0044(6)
B9 0.0300(7) 0.0322(8) 0.0302(8) -0.0085(6) -0.0029(6) -0.0042(6)
B10 0.0223(6) 0.0287(7) 0.0300(7) -0.0141(6) -0.0019(5) -0.0041(5)
O1 0.0217(4) 0.0226(4) 0.0346(5) -0.0121(4) 0.0040(3) -0.0049(3)
C1 0.0269(7) 0.0246(6) 0.0306(7) -0.0101(5) 0.0051(5) -0.0079(5)
C2 0.0262(6) 0.0272(7) 0.0269(6) -0.0078(5) -0.0003(5) -0.0064(5)
C3 0.0284(6) 0.0250(7) 0.0330(7) -0.0066(5) -0.0039(5) -0.0057(5)
C4 0.0481(9) 0.0222(7) 0.0596(10) -0.0094(6) -0.0153(7) -0.0065(6)
B1' 0.0241(7) 0.0228(7) 0.0375(8) -0.0109(6) -0.0073(6) -0.0024(5)
B2' 0.0348(8) 0.0251(7) 0.0284(7) -0.0041(6) -0.0044(6) -0.0128(6)
B3' 0.0407(9) 0.0195(7) 0.0454(9) -0.0081(6) -0.0161(7) -0.0029(6)
B4' 0.0292(8) 0.0337(8) 0.0526(10) -0.0236(7) -0.0041(7) 0.0025(6)
B5' 0.0220(6) 0.0230(7) 0.0254(7) -0.0067(5) -0.0008(5) -0.0067(5)
B6' 0.0260(7) 0.0305(7) 0.0294(7) -0.0101(6) 0.0005(6) -0.0109(6)
B7' 0.0394(8) 0.0264(7) 0.0362(8) -0.0076(6) -0.0068(6) -0.0135(6)
B8' 0.0407(9) 0.0278(8) 0.0485(9) -0.0196(7) -0.0096(7) -0.0013(6)
B9' 0.0367(8) 0.0404(9) 0.0388(9) -0.0222(7) 0.0055(7) -0.0052(7)
B10' 0.0266(7) 0.0309(8) 0.0365(8) -0.0151(6) 0.0067(6) -0.0079(6)
O1' 0.0240(4) 0.0254(5) 0.0342(5) -0.0127(4) -0.0009(4) -0.0063(3)
C1' 0.0259(6) 0.0260(7) 0.0355(7) -0.0128(6) -0.0032(5) -0.0074(5)
C2' 0.0276(6) 0.0288(7) 0.0270(6) -0.0104(5) -0.0015(5) -0.0080(5)
C3' 0.0296(7) 0.0324(7) 0.0311(7) -0.0147(5) -0.0022(5) -0.0071(5)
C4' 0.0476(9) 0.0415(8) 0.0577(9) -0.0331(8) -0.0028(7) -0.0086(7)

loop_
_atom_type_symbol
_atom_type_description
_atom_type_scat_dispersion_real
_atom_type_scat_dispersion_imag
_atom_type_scat_source
C C 0.0033 0.0016 'International Tables Vol C Tables 4.2.6.8 and 6.1.1.4'
H H 0.0000 0.0000 'International Tables Vol C Tables 4.2.6.8 and 6.1.1.4'
B B 0.0013 0.0007 'International Tables Vol C Tables 4.2.6.8 and 6.1.1.4'
O O 0.0106 0.0060 'International Tables Vol C Tables 4.2.6.8 and 6.1.1.4'

loop_
_geom_angle_atom_site_label_1
_geom_angle_atom_site_label_2
_geom_angle_atom_site_label_3
_geom_angle
B10 B1 B5 71.28(8)
B10 B1 B3 107.25(10)
B5 B1 B3 108.24(10)
B10 B1 B4 59.90(8)
B5 B1 B4 119.16(10)
B3 B1 B4 60.05(8)
B10 B1 B2 118.95(10)
B5 B1 B2 61.33(8)
B3 B1 B2 59.32(8)
B4 B1 B2 113.85(10)
B10 B1 H1 116.4(8)
B5 B1 H1 113.4(8)
B3 B1 H1 126.8(8)
B4 B1 H1 119.4(8)
B2 B1 H1 116.5(8)
B6 B2 B3 111.33(11)
B6 B2 B7 61.43(9)
B3 B2 B7 58.88(9)
B6 B2 B1 109.89(10)
B3 B2 B1 59.86(8)
B7 B2 B1 105.10(10)
B6 B2 B5 60.84(8)
B3 B2 B5 106.42(10)
B7 B2 B5 104.97(10)
B1 B2 B5 58.50(7)
B6 B2 H2 120.7(8)
B3 B2 H2 119.8(8)
B7 B2 H2 125.1(8)
B1 B2 H2 120.4(8)
B5 B2 H2 123.7(8)
B7 B3 B8 67.91(9)
B7 B3 B2 61.05(9)
B8 B3 B2 117.78(11)
B7 B3 B1 107.50(10)
B8 B3 B1 107.62(10)
B2 B3 B1 60.82(8)
B7 B3 B4 116.83(11)
B8 B3 B4 60.83(9)
B2 B3 B4 115.43(10)
B1 B3 B4 60.32(8)
B7 B3 H3 117.8(9)
B8 B3 H3 115.5(8)
B2 B3 H3 118.3(8)
B1 B3 H3 125.9(9)
B4 B3 H3 116.1(9)
B9 B4 B10 60.71(9)
B9 B4 B3 110.57(11)
B10 B4 B3 106.17(10)
B9 B4 B1 110.04(10)
B10 B4 B1 58.95(8)
B3 B4 B1 59.63(8)
B9 B4 B8 61.17(9)
B10 B4 B8 105.16(10)
B3 B4 B8 58.84(9)
B1 B4 B8 105.54(10)
B9 B4 H4 121.7(8)
B10 B4 H4 124.6(8)
B3 B4 H4 119.3(8)
B1 B4 H4 120.0(8)
B8 B4 H4 124.3(8)
O1 B5 B1 126.77(10)
O1 B5 B6 119.65(10)
B1 B5 B6 108.27(10)
O1 B5 B2 131.45(11)
B1 B5 B2 60.17(8)
B6 B5 B2 57.22(8)
O1 B5 B10 116.37(10)
B1 B5 B10 54.06(7)
B6 B5 B10 114.93(10)
B2 B5 B10 104.32(9)
O1 B5 H56 104.4(6)
B1 B5 H56 126.1(6)
B6 B5 H56 45.8(6)
B2 B5 H56 100.0(6)
B10 B5 H56 91.0(6)
B2 B6 B7 60.81(8)
B2 B6 B5 61.94(8)
B7 B6 B5 105.31(10)
B2 B6 H5 129.0(8)
B7 B6 H5 127.1(8)
B5 B6 H5 125.3(8)
B2 B6 H56 105.4(6)
B7 B6 H56 116.6(7)
B5 B6 H56 46.7(6)
H5 B6 H56 109.5(10)
B2 B6 H67 103.9(8)
B7 B6 H67 45.2(8)
B5 B6 H67 118.8(8)
H5 B6 H67 109.6(11)
H56 B6 H67 93.7(10)
B3 B7 B2 60.07(8)
B3 B7 B6 109.23(10)
B2 B7 B6 57.76(8)
B3 B7 B8 56.34(8)
B2 B7 B8 107.45(10)
B6 B7 B8 118.14(10)
B3 B7 H7 122.1(8)
B2 B7 H7 126.6(8)
B6 B7 H7 120.4(8)
B8 B7 H7 114.7(8)
B3 B7 H67 129.8(8)
B2 B7 H67 99.7(8)
B6 B7 H67 44.0(8)
B8 B7 H67 95.5(8)
H7 B7 H67 107.0(11)
B3 B8 B9 108.71(11)
B3 B8 B4 60.32(8)
B9 B8 B4 57.46(8)
B3 B8 B7 55.75(8)
B9 B8 B7 116.23(10)
B4 B8 B7 106.54(10)
B3 B8 H8 123.0(9)
B9 B8 H8 119.0(9)
B4 B8 H8 124.5(9)
B7 B8 H8 118.6(9)
B3 B8 H89 127.5(8)
B9 B8 H89 47.5(8)
B4 B8 H89 102.1(8)
B7 B8 H89 90.4(8)
H8 B8 H89 107.8(12)
B4 B9 B10 60.90(9)
B4 B9 B8 61.37(9)
B10 B9 B8 105.45(11)
B4 B9 H9 131.2(9)
B10 B9 H9 125.8(8)
B8 B9 H9 126.9(8)
B4 B9 H89 104.0(8)
B10 B9 H89 117.8(8)
B8 B9 H89 45.5(8)
H9 B9 H89 109.2(11)
B4 B9 H910 102.5(6)
B10 B9 H910 44.7(6)
B8 B9 H910 116.7(6)
H9 B9 H910 109.6(11)
H89 B9 H910 94.0(10)
B1 B10 B9 109.95(10)
B1 B10 B4 61.15(8)
B9 B10 B4 58.39(9)
B1 B10 B5 54.66(7)
B9 B10 B5 116.61(10)
B4 B10 B5 106.63(9)
B1 B10 H10 122.1(8)
B9 B10 H10 122.3(8)
B4 B10 H10 129.5(8)
B5 B10 H10 113.0(8)
B1 B10 H910 126.7(7)
B9 B10 H910 47.2(7)
B4 B10 H910 102.5(7)
B5 B10 H910 90.0(7)
H10 B10 H910 107.4(10)
B5 O1 C1 117.61(10)
O1 C1 C2 111.30(10)
O1 C1 H1a 108.6(9)
C2 C1 H1a 109.1(8)
O1 C1 H1b 109.7(9)
C2 C1 H1b 110.1(9)
H1a C1 H1b 108.0(12)
C3 C2 C1 171.61(13)
C2 C3 C4 179.10(14)
C3 C4 H4a 109.5
C3 C4 H4b 109.5
H4a C4 H4b 109.5
C3 C4 H4c 109.5
H4a C4 H4c 109.5
H4b C4 H4c 109.5
B5 H56 B6 87.6(9)
B6 H67 B7 90.8(11)
B8 H89 B9 87.1(11)
B9 H910 B10 88.1(9)
B5' B1' B10' 71.00(9)
B5' B1' B3' 108.47(10)
B10' B1' B3' 107.15(11)
B5' B1' B4' 119.18(11)
B10' B1' B4' 59.84(9)
B3' B1' B4' 60.18(9)
B5' B1' B2' 61.30(8)
B10' B1' B2' 118.47(10)
B3' B1' B2' 59.42(9)
B4' B1' B2' 113.94(11)
B5' B1' H1' 113.7(8)
B10' B1' H1' 116.9(8)
B3' B1' H1' 126.3(8)
B4' B1' H1' 119.0(8)
B2' B1' H1' 116.6(8)
B6' B2' B3' 111.18(11)
B6' B2' B7' 61.48(9)
B3' B2' B7' 58.99(9)
B6' B2' B1' 109.62(10)
B3' B2' B1' 59.68(9)
B7' B2' B1' 105.18(11)
B6' B2' B5' 60.95(8)
B3' B2' B5' 106.31(11)
B7' B2' B5' 105.41(10)
B1' B2' B5' 58.33(8)
B6' B2' H2' 121.6(9)
B3' B2' H2' 119.1(8)
B7' B2' H2' 124.7(8)
B1' B2' H2' 120.1(8)
B5' B2' H2' 124.2(8)
B7' B3' B8' 67.88(10)
B7' B3' B2' 60.83(9)
B8' B3' B2' 117.63(11)
B7' B3' B1' 107.53(11)
B8' B3' B1' 107.87(11)
B2' B3' B1' 60.90(9)
B7' B3' B4' 116.83(12)
B8' B3' B4' 60.96(10)
B2' B3' B4' 115.44(11)
B1' B3' B4' 60.39(9)
B7' B3' H3' 114.4(10)
B8' B3' H3' 115.2(10)
B2' B3' H3' 116.7(10)
B1' B3' H3' 128.1(10)
B4' B3' H3' 119.3(10)
B9' B4' B10' 60.72(9)
B9' B4' B3' 110.54(12)
B10' B4' B3' 106.05(11)
B9' B4' B1' 110.33(11)
B10' B4' B1' 59.20(9)
B3' B4' B1' 59.43(9)
B9' B4' B8' 61.31(10)
B10' B4' B8' 105.03(11)
B3' B4' B8' 58.55(10)
B1' B4' B8' 105.25(11)
B9' B4' H4' 119.5(9)
B10' B4' H4' 122.8(9)
B3' B4' H4' 121.8(9)
B1' B4' H4' 120.9(9)
B8' B4' H4' 125.1(9)
O1' B5' B1' 126.89(11)
O1' B5' B6' 119.01(10)
B1' B5' B6' 108.32(10)
O1' B5' B2' 130.02(11)
B1' B5' B2' 60.37(8)
B6' B5' B2' 57.34(8)
O1' B5' B10' 117.75(10)
B1' B5' B10' 54.53(8)
B6' B5' B10' 114.20(10)
B2' B5' B10' 104.68(10)
O1' B5' H56' 105.4(6)
B1' B5' H56' 125.3(6)
B6' B5' H56' 45.5(6)
B2' B5' H56' 99.7(6)
B10' B5' H56' 89.8(6)
B2' B6' B7' 60.57(9)
B2' B6' B5' 61.71(8)
B7' B6' B5' 105.30(10)
B2' B6' H6' 127.5(8)
B7' B6' H6' 126.0(8)
B5' B6' H6' 125.7(8)
B2' B6' H56' 104.8(7)
B7' B6' H56' 116.5(7)
B5' B6' H56' 46.5(7)
H6' B6' H56' 111.5(11)
B2' B6' H67' 102.2(7)
B7' B6' H67' 44.0(7)
B5' B6' H67' 118.3(7)
H6' B6' H67' 111.2(11)
H56' B6' H67' 94.2(10)
B3' B7' B2' 60.18(9)
B3' B7' B6' 109.20(10)
B2' B7' B6' 57.94(8)
B3' B7' B8' 56.17(9)
B2' B7' B8' 107.45(11)
B6' B7' B8' 117.74(10)
B3' B7' H7' 124.5(9)
B2' B7' H7' 125.8(8)
B6' B7' H7' 117.9(9)
B8' B7' H7' 117.0(8)
B3' B7' H67' 128.8(7)
B2' B7' H67' 100.3(7)
B6' B7' H67' 44.6(7)
B8' B7' H67' 94.0(7)
H7' B7' H67' 105.6(11)
B3' B8' B9' 108.79(11)
B3' B8' B4' 60.48(10)
B9' B8' B4' 57.29(10)
B3' B8' B7' 55.95(9)
B9' B8' B7' 116.31(11)
B4' B8' B7' 106.78(11)
B3' B8' H8' 124.4(9)
B9' B8' H8' 118.0(9)
B4' B8' H8' 125.1(9)
B7' B8' H8' 118.8(9)
B3' B8' H89' 128.1(7)
B9' B8' H89' 46.7(7)
B4' B8' H89' 101.4(8)
B7' B8' H89' 91.4(7)
H8' B8' H89' 106.1(12)
B4' B9' B10' 61.04(10)
B4' B9' B8' 61.40(10)
B10' B9' B8' 105.33(12)
B4' B9' H9' 131.8(10)
B10' B9' H9' 127.3(10)
B8' B9' H9' 125.8(9)
B4' B9' H89' 103.2(7)
B10' B9' H89' 117.9(7)
B8' B9' H89' 44.3(7)
H9' B9' H89' 108.0(12)
B4' B9' H910' 102.4(7)
B10' B9' H910' 43.6(7)
B8' B9' H910' 118.6(7)
H9' B9' H910' 108.9(12)
H89' B9' H910' 97.2(10)
B1' B10' B9' 109.74(11)
B1' B10' B4' 60.97(9)
B9' B10' B4' 58.24(9)
B1' B10' B5' 54.47(8)
B9' B10' B5' 117.11(10)
B4' B10' B5' 106.53(10)
B1' B10' H10' 123.3(8)
B9' B10' H10' 121.3(8)
B4' B10' H10' 129.7(8)
B5' B10' H10' 113.4(8)
B1' B10' H910' 129.1(8)
B9' B10' H910' 47.2(8)
B4' B10' H910' 103.1(8)
B5' B10' H910' 92.7(8)
H10' B10' H910' 104.2(11)
B5' O1' C1' 118.07(10)
O1' C1' C2' 110.43(10)
O1' C1' H1a' 108.3(9)
C2' C1' H1a' 110.1(9)
O1' C1' H1b' 107.8(9)
C2' C1' H1b' 109.2(9)
H1a' C1' H1b' 111.0(13)
C3' C2' C1' 173.74(13)
C2' C3' C4' 179.46(15)
C3' C4' H4a' 109.5
C3' C4' H4b' 109.5
H4a' C4' H4b' 109.5
C3' C4' H4c' 109.5
H4a' C4' H4c' 109.5
H4b' C4' H4c' 109.5
B5' H56' B6' 88.1(9)
B6' H67' B7' 91.5(10)
B8' H89' B9' 89.0(10)
B9' H910' B10' 89.2(11)

loop_
_geom_bond_atom_site_label_1
_geom_bond_atom_site_label_2
_geom_bond_distance
B1 B10 1.747(2)
B1 B5 1.7605(19)
B1 B3 1.774(2)
B1 B4 1.787(2)
B1 B2 1.791(2)
B1 H1 1.082(15)
B2 B6 1.726(2)
B2 B3 1.764(2)
B2 B7 1.782(2)
B2 B5 1.8118(19)
B2 H2 1.086(16)
B3 B7 1.743(2)
B3 B8 1.755(2)
B3 B4 1.782(2)
B3 H3 1.073(16)
B4 B9 1.720(2)
B4 B10 1.765(2)
B4 B8 1.791(2)
B4 H4 1.080(16)
B5 O1 1.3828(17)
B5 B6 1.793(2)
B5 B10 2.044(2)
B5 H56 1.305(14)
B6 B7 1.792(2)
B6 H5 1.064(16)
B6 H56 1.286(14)
B6 H67 1.245(17)
B7 B8 1.954(2)
B7 H7 1.089(15)
B7 H67 1.273(17)
B8 B9 1.787(2)
B8 H8 1.084(17)
B8 H89 1.276(17)
B9 B10 1.761(2)
B9 H9 1.052(16)
B9 H89 1.319(17)
B9 H910 1.293(14)
B10 H10 1.089(15)
B10 H910 1.240(14)
O1 C1 1.4336(15)
C1 C2 1.4586(18)
C1 H1a 0.953(15)
C1 H1b 0.957(16)
C2 C3 1.1889(19)
C3 C4 1.4585(19)
C4 H4a 0.9600
C4 H4b 0.9600
C4 H4c 0.9600
B1' B5' 1.754(2)
B1' B10' 1.755(2)
B1' B3' 1.769(2)
B1' B4' 1.787(2)
B1' B2' 1.791(2)
B1' H1' 1.069(15)
B2' B6' 1.728(2)
B2' B3' 1.765(2)
B2' B7' 1.776(2)
B2' B5' 1.807(2)
B2' H2' 1.090(17)
B3' B7' 1.743(2)
B3' B8' 1.748(2)
B3' B4' 1.783(3)
B3' H3' 1.052(19)
B4' B9' 1.717(2)
B4' B10' 1.767(2)
B4' B8' 1.791(2)
B4' H4' 1.083(17)
B5' O1' 1.3814(17)
B5' B6' 1.794(2)
B5' B10' 2.038(2)
B5' H56' 1.301(15)
B6' B7' 1.792(2)
B6' H6' 1.076(16)
B6' H56' 1.280(15)
B6' H67' 1.258(16)
B7' B8' 1.949(3)
B7' H7' 1.098(16)
B7' H67' 1.244(16)
B8' B9' 1.790(3)
B8' H8' 1.092(18)
B8' H89' 1.251(16)
B9' B10' 1.761(2)
B9' H9' 1.067(19)
B9' H89' 1.302(16)
B9' H910' 1.293(16)
B10' H10' 1.105(16)
B10' H910' 1.216(16)
O1' C1' 1.4316(15)
C1' C2' 1.4593(18)
C1' H1a' 0.970(16)
C1' H1b' 0.992(17)
C2' C3' 1.1894(19)
C3' C4' 1.4590(19)
C4' H4a' 0.9600
C4' H4b' 0.9600
C4' H4c' 0.9600
